data_7245104
loop_
_publ_author_name
'Gu, Wen-Jun'
'Gu, Jinzhong'
'Kirillova, Marina'
'Kirillov, Alexander'

_publ_section_title
;
 Zn(II) metal-organic architectures from ether-bridged tetracarboxylate
 linkers: assembly, structural variety and catalytic features
;
_journal_name_full CrystEngComm
_journal_paper_doi 10.1039/D2CE00722C
_journal_year 2022
_chemical_formula_sum 'C36 H24 N4 O10 Zn2'
_chemical_formula_weight 803.33
_space_group_crystal_system monoclinic
_space_group_IT_number 14
_space_group_name_Hall '-P 2yn'
_space_group_name_H-M_alt 'P 1 21/n 1'
_atom_sites_solution_hydrogens mixed
_audit_creation_method SHELXL-2014/7
_audit_update_record
;
2021-12-01 deposited with the CCDC.	2022-06-27 downloaded from the CCDC.
;
_cell_angle_alpha 90
_cell_angle_beta 108.141(7)
_cell_angle_gamma 90
_cell_formula_units_Z 4
_cell_length_a 11.2220(6)
_cell_length_b 24.6834(15)
_cell_length_c 13.1944(9)
_cell_measurement_reflns_used 13024
_cell_measurement_temperature 293(2)
_cell_measurement_theta_max 69.828
_cell_measurement_theta_min 3.581
_cell_volume 3473.1(4)
_computing_cell_refinement 'Bruker SAINT'
_computing_data_collection 'Bruker APEX2'
_computing_data_reduction 'Bruker SAINT'
_computing_molecular_graphics 'Bruker SHELXTL'
_computing_publication_material 'Bruker SHELXTL'
_computing_structure_refinement 'SHELXL-2014/7 (Sheldrick, 2014)'
_computing_structure_solution 'SHELXL-2014/7 (Sheldrick, 2014)'
_diffrn_ambient_temperature 293(2)
_diffrn_measured_fraction_theta_full 0.997
_diffrn_measured_fraction_theta_max 0.982
_diffrn_measurement_device_type 'Bruker APE-II CCD'
_diffrn_measurement_method '\f and \w scans'
_diffrn_radiation_type CuK\a
_diffrn_radiation_wavelength 1.54178
_diffrn_reflns_av_R_equivalents 0.0886
_diffrn_reflns_av_unetI/netI 0.1329
_diffrn_reflns_Laue_measured_fraction_full 0.997
_diffrn_reflns_Laue_measured_fraction_max 0.982
_diffrn_reflns_limit_h_max 13
_diffrn_reflns_limit_h_min -10
_diffrn_reflns_limit_k_max 29
_diffrn_reflns_limit_k_min -13
_diffrn_reflns_limit_l_max 15
_diffrn_reflns_limit_l_min -15
_diffrn_reflns_number 13024
_diffrn_reflns_point_group_measured_fraction_full 0.997
_diffrn_reflns_point_group_measured_fraction_max 0.982
_diffrn_reflns_theta_full 67.679
_diffrn_reflns_theta_max 69.828
_diffrn_reflns_theta_min 3.581
_diffrn_source 'fine-focus sealed tube'
_exptl_absorpt_coefficient_mu 2.253
_exptl_absorpt_correction_T_max 0.714
_exptl_absorpt_correction_T_min 0.661
_exptl_absorpt_correction_type multi-scan
_exptl_absorpt_process_details SADABS
_exptl_crystal_colour colourless
_exptl_crystal_density_diffrn 1.536
_exptl_crystal_description needle
_exptl_crystal_F_000 1632
_exptl_crystal_size_max 0.200
_exptl_crystal_size_mid 0.180
_exptl_crystal_size_min 0.160
_exptl_transmission_factor_max 0.697
_exptl_transmission_factor_min 0.669
_refine_diff_density_max 1.037
_refine_diff_density_min -0.703
_refine_diff_density_rms 0.097
_refine_ls_extinction_method none
_refine_ls_goodness_of_fit_ref 1.005
_refine_ls_hydrogen_treatment constr
_refine_ls_matrix_type full
_refine_ls_number_parameters 469
_refine_ls_number_reflns 6442
_refine_ls_number_restraints 23
_refine_ls_restrained_S_all 1.003
_refine_ls_R_factor_all 0.1598
_refine_ls_R_factor_gt 0.0762
_refine_ls_shift/su_max 0.001
_refine_ls_shift/su_mean 0.000
_refine_ls_structure_factor_coef Fsqd
_refine_ls_weighting_details 'w=1/[\s^2^(Fo^2^)+(0.0852P)^2^] where P=(Fo^2^+2Fc^2^)/3'
_refine_ls_weighting_scheme calc
_refine_ls_wR_factor_gt 0.1755
_refine_ls_wR_factor_ref 0.2238
_reflns_Friedel_coverage 0.000
_reflns_number_gt 3159
_reflns_number_total 6442
_reflns_threshold_expression 'I > 2\s(I)'
_cod_data_source_file d2ce00722c1.cif
_cod_data_source_block 474-25Zn2
_cod_original_sg_symbol_H-M 'P 21/n'
_cod_database_code 7245104
_shelx_shelxl_version_number 2014/7
_shelx_space_group_comment
;
The symmetry employed for this shelxl refinement is uniquely defined
by the following loop, which should always be used as a source of
symmetry information in preference to the above space-group names.
They are only intended as comments.
;
_shelx_estimated_absorpt_t_min 0.661
_shelx_estimated_absorpt_t_max 0.714

loop_
_space_group_symop_operation_xyz
'x, y, z'
'-x+1/2, y+1/2, -z+1/2'
'-x, -y, -z'
'x-1/2, -y-1/2, z-1/2'

loop_
_atom_site_label
_atom_site_type_symbol
_atom_site_fract_x
_atom_site_fract_y
_atom_site_fract_z
_atom_site_U_iso_or_equiv
_atom_site_adp_type
_atom_site_occupancy
_atom_site_site_symmetry_order
_atom_site_calc_flag
_atom_site_refinement_flags_posn
_atom_site_refinement_flags_adp
_atom_site_refinement_flags_occupancy
_atom_site_disorder_assembly
_atom_site_disorder_group
Zn1 Zn -0.04135(9) 0.87965(5) 0.51433(8) 0.0454(3) Uani 1 1 d . . . . .
Zn2 Zn 0.84271(9) 0.87211(5) 0.90955(8) 0.0509(3) Uani 1 1 d . . . . .
N1 N -0.0229(6) 0.8127(3) 0.4284(6) 0.0558(19) Uani 1 1 d . . . . .
N2 N 0.0211(6) 0.9143(3) 0.3888(5) 0.0508(17) Uani 1 1 d . . . . .
N3 N 0.8472(6) 0.7896(3) 0.9335(5) 0.0524(18) Uani 1 1 d . . . . .
N4 N 0.7792(6) 0.8658(3) 1.0434(5) 0.0536(19) Uani 1 1 d . . . . .
O1 O 0.1529(5) 0.8253(3) 0.6922(4) 0.0558(15) Uani 1 1 d . . . . .
O2 O 0.0894(4) 0.9093(2) 0.6382(4) 0.0457(13) Uani 1 1 d . . . . .
O3 O 0.0251(5) 0.8964(3) 0.9781(4) 0.0665(19) Uani 1 1 d . . . . .
O4 O -0.0205(4) 0.8714(2) 0.8137(4) 0.0554(16) Uani 1 1 d . . . . .
O5 O 0.3965(4) 0.9038(2) 0.7336(4) 0.0420(13) Uani 1 1 d . . . . .
O6 O 0.6669(6) 0.8743(3) 0.7683(6) 0.084(2) Uani 1 1 d . . . . .
O7 O 0.7532(6) 0.9459(3) 0.8543(5) 0.076(2) Uani 1 1 d . . . . .
O8 O 0.1820(4) 1.0680(2) 0.5296(4) 0.0554(15) Uani 1 1 d . . . . .
O9 O 0.3369(6) 1.1180(3) 0.5124(7) 0.112(3) Uani 1 1 d . . . . .
O10 O -0.1321(5) 0.8328(2) 0.6066(4) 0.0615(17) Uani 1 1 d . . . . .
H1W H -0.0975 0.8440 0.6699 0.074 Uiso 1 1 d R U . . .
H2W H -0.1984 0.8480 0.5675 0.074 Uiso 1 1 d R U . . .
C1 C 0.1517(6) 0.8739(4) 0.7051(6) 0.0386(18) Uani 1 1 d . . . . .
C2 C 0.2308(6) 0.8982(3) 0.8113(5) 0.0353(17) Uani 1 1 d . . . . .
C3 C 0.1872(6) 0.9049(3) 0.8981(6) 0.0413(19) Uani 1 1 d . . . . .
C4 C 0.0570(7) 0.8895(3) 0.8954(6) 0.046(2) Uani 1 1 d . . . . .
C5 C 0.2680(7) 0.9260(3) 0.9917(6) 0.051(2) Uani 1 1 d . . . . .
H5 H 0.2393 0.9299 1.0503 0.062 Uiso 1 1 calc R U . . .
C6 C 0.3897(7) 0.9416(4) 1.0015(6) 0.055(2) Uani 1 1 d . . . . .
H6 H 0.4414 0.9562 1.0650 0.066 Uiso 1 1 calc R U . . .
C7 C 0.4323(7) 0.9350(3) 0.9142(6) 0.049(2) Uani 1 1 d . . . . .
H7 H 0.5134 0.9452 0.9181 0.059 Uiso 1 1 calc R U . . .
C8 C 0.3530(6) 0.9133(3) 0.8221(6) 0.0402(18) Uani 1 1 d . . . . .
C9 C 0.4393(7) 0.9503(3) 0.6933(6) 0.0414(18) Uani 1 1 d . . . . .
C10 C 0.5663(7) 0.9587(4) 0.7105(7) 0.053(2) Uani 1 1 d . . . . .
C11 C 0.6664(8) 0.9235(4) 0.7819(8) 0.062(3) Uani 1 1 d . . . . .
C12 C 0.6015(8) 1.0046(4) 0.6681(8) 0.069(3) Uani 1 1 d . . . . .
H12 H 0.6862 1.0108 0.6783 0.082 Uiso 1 1 calc R U . . .
C13 C 0.5161(7) 1.0409(4) 0.6119(7) 0.062(3) Uani 1 1 d . . . . .
H13 H 0.5428 1.0712 0.5830 0.075 Uiso 1 1 calc R U . . .
C14 C 0.3876(7) 1.0335(3) 0.5965(6) 0.045(2) Uani 1 1 d . . . . .
C15 C 0.2973(7) 1.0769(4) 0.5419(6) 0.054(2) Uani 1 1 d . . . . .
C16 C 0.3498(6) 0.9884(3) 0.6376(6) 0.044(2) Uani 1 1 d . . . . .
H16 H 0.2652 0.9829 0.6288 0.053 Uiso 1 1 calc R U . . .
C17 C -0.0432(9) 0.7622(4) 0.4566(9) 0.089(2) Uani 1 1 d . U . . .
H17 H -0.0690 0.7567 0.5163 0.107 Uiso 1 1 calc R U . . .
C18 C -0.0259(10) 0.7172(5) 0.3965(9) 0.091(2) Uani 1 1 d . U . . .
H18 H -0.0431 0.6824 0.4146 0.109 Uiso 1 1 calc R U . . .
C19 C 0.0165(10) 0.7258(5) 0.3110(9) 0.090(2) Uani 1 1 d . U . . .
H19 H 0.0296 0.6965 0.2713 0.108 Uiso 1 1 calc R U . . .
C20 C 0.0393(10) 0.7768(4) 0.2847(9) 0.089(2) Uani 1 1 d . U . . .
H20 H 0.0687 0.7822 0.2269 0.106 Uiso 1 1 calc R U . . .
C21 C 0.0200(8) 0.8214(4) 0.3422(7) 0.059(3) Uani 1 1 d . . . . .
C22 C 0.0375(6) 0.8783(4) 0.3181(6) 0.050(2) Uani 1 1 d . . . . .
C23 C 0.0639(8) 0.8945(4) 0.2260(6) 0.057(2) Uani 1 1 d . . . . .
H23 H 0.0774 0.8692 0.1784 0.069 Uiso 1 1 calc R U . . .
C24 C 0.0693(7) 0.9495(5) 0.2083(7) 0.067(3) Uani 1 1 d . . . . .
H24 H 0.0853 0.9618 0.1472 0.080 Uiso 1 1 calc R U . . .
C25 C 0.0509(8) 0.9863(4) 0.2807(6) 0.066(3) Uani 1 1 d . . . . .
H25 H 0.0538 1.0234 0.2696 0.079 Uiso 1 1 calc R U . . .
C26 C 0.0280(8) 0.9660(4) 0.3697(6) 0.061(3) Uani 1 1 d . . . . .
H26 H 0.0167 0.9905 0.4195 0.074 Uiso 1 1 calc R U . . .
C27 C 0.8916(10) 0.7514(5) 0.8824(8) 0.080(3) Uani 1 1 d . . . . .
H27 H 0.9187 0.7627 0.8260 0.096 Uiso 1 1 calc R U . . .
C28 C 0.9003(12) 0.6977(5) 0.9063(9) 0.099(4) Uani 1 1 d . . . . .
H28 H 0.9322 0.6734 0.8674 0.118 Uiso 1 1 calc R U . . .
C29 C 0.8610(12) 0.6804(5) 0.9886(9) 0.096(4) Uani 1 1 d . . . . .
H29 H 0.8664 0.6440 1.0079 0.115 Uiso 1 1 calc R U . . .
C30 C 0.8133(9) 0.7177(4) 1.0424(7) 0.072(3) Uani 1 1 d . . . . .
H30 H 0.7833 0.7066 1.0972 0.087 Uiso 1 1 calc R U . . .
C31 C 0.8098(7) 0.7723(4) 1.0150(6) 0.048(2) Uani 1 1 d . . . . .
C32 C 0.7685(7) 0.8153(4) 1.0734(6) 0.047(2) Uani 1 1 d . . . . .
C33 C 0.7221(7) 0.8049(4) 1.1591(6) 0.061(3) Uani 1 1 d . . . . .
H33 H 0.7133 0.7696 1.1804 0.074 Uiso 1 1 calc R U . . .
C34 C 0.6902(9) 0.8484(5) 1.2103(8) 0.075(3) Uani 1 1 d . . . . .
H34 H 0.6589 0.8423 1.2668 0.090 Uiso 1 1 calc R U . . .
C35 C 0.7033(8) 0.9004(5) 1.1802(8) 0.074(3) Uani 1 1 d . . . . .
H35 H 0.6825 0.9298 1.2154 0.089 Uiso 1 1 calc R U . . .
C36 C 0.7493(8) 0.9076(5) 1.0941(7) 0.068(3) Uani 1 1 d . . . . .
H36 H 0.7592 0.9426 1.0717 0.082 Uiso 1 1 calc R U . . .

loop_
_atom_site_aniso_label
_atom_site_aniso_U_11
_atom_site_aniso_U_22
_atom_site_aniso_U_33
_atom_site_aniso_U_23
_atom_site_aniso_U_13
_atom_site_aniso_U_12
Zn1 0.0434(5) 0.0450(7) 0.0436(6) 0.0000(5) 0.0074(4) 0.0006(5)
Zn2 0.0377(5) 0.0641(9) 0.0543(6) 0.0112(6) 0.0190(5) 0.0046(5)
N1 0.062(4) 0.035(4) 0.058(4) -0.013(4) 0.000(3) 0.006(3)
N2 0.062(4) 0.053(5) 0.039(4) -0.007(4) 0.019(3) 0.003(4)
N3 0.056(4) 0.063(5) 0.048(4) 0.003(4) 0.029(3) 0.007(4)
N4 0.038(3) 0.066(6) 0.054(4) 0.000(4) 0.011(3) 0.006(3)
O1 0.056(3) 0.049(4) 0.061(4) -0.007(3) 0.016(3) 0.006(3)
O2 0.040(3) 0.056(4) 0.038(3) 0.004(3) 0.007(2) -0.007(3)
O3 0.049(3) 0.110(6) 0.051(3) -0.008(4) 0.032(3) -0.008(3)
O4 0.039(3) 0.084(5) 0.047(3) 0.003(3) 0.019(2) -0.007(3)
O5 0.038(3) 0.046(3) 0.050(3) 0.004(3) 0.025(2) 0.001(2)
O6 0.049(4) 0.076(6) 0.125(6) 0.032(5) 0.023(4) 0.009(4)
O7 0.058(4) 0.092(6) 0.072(4) 0.022(4) 0.010(3) 0.008(4)
O8 0.040(3) 0.050(4) 0.075(4) 0.014(3) 0.015(3) 0.003(3)
O9 0.051(4) 0.080(6) 0.195(9) 0.080(6) 0.021(5) -0.001(4)
O10 0.052(3) 0.062(4) 0.059(4) 0.015(3) 0.001(3) -0.010(3)
C1 0.027(3) 0.051(6) 0.041(4) -0.003(4) 0.015(3) -0.002(4)
C2 0.029(3) 0.045(5) 0.034(4) 0.010(3) 0.014(3) 0.010(3)
C3 0.037(4) 0.048(5) 0.039(4) 0.004(4) 0.012(3) 0.005(3)
C4 0.036(4) 0.060(6) 0.046(4) 0.008(4) 0.017(3) 0.001(4)
C5 0.047(4) 0.064(6) 0.049(5) -0.001(4) 0.022(4) 0.000(4)
C6 0.046(4) 0.066(7) 0.048(5) 0.000(5) 0.007(4) -0.009(4)
C7 0.033(4) 0.063(6) 0.053(5) 0.007(4) 0.015(3) -0.006(4)
C8 0.037(4) 0.038(5) 0.048(4) 0.012(4) 0.015(3) 0.002(3)
C9 0.045(4) 0.038(5) 0.047(4) 0.005(4) 0.023(3) -0.001(4)
C10 0.031(4) 0.054(6) 0.076(6) 0.010(5) 0.020(4) 0.004(4)
C11 0.039(5) 0.067(7) 0.089(7) 0.031(6) 0.036(5) 0.002(5)
C12 0.046(5) 0.076(8) 0.087(7) 0.035(6) 0.025(5) 0.001(5)
C13 0.045(5) 0.065(7) 0.080(6) 0.027(5) 0.024(4) -0.011(4)
C14 0.042(4) 0.049(5) 0.046(4) 0.010(4) 0.018(3) -0.001(4)
C15 0.048(5) 0.060(7) 0.052(5) 0.014(5) 0.012(4) 0.000(4)
C16 0.031(4) 0.059(6) 0.047(4) 0.006(4) 0.017(3) 0.002(4)
C17 0.089(4) 0.062(4) 0.091(4) -0.023(4) -0.006(3) 0.013(4)
C18 0.091(4) 0.063(4) 0.093(4) -0.023(4) -0.007(3) 0.014(3)
C19 0.091(4) 0.064(4) 0.092(4) -0.026(4) -0.006(3) 0.016(3)
C20 0.090(4) 0.064(4) 0.089(4) -0.026(4) -0.004(3) 0.017(4)
C21 0.055(5) 0.061(7) 0.046(5) -0.016(5) -0.006(4) 0.014(4)
C22 0.033(4) 0.066(6) 0.049(4) -0.003(5) 0.007(3) 0.013(4)
C23 0.059(5) 0.071(7) 0.046(5) -0.011(5) 0.023(4) 0.012(5)
C24 0.047(5) 0.112(10) 0.050(5) -0.006(6) 0.026(4) -0.005(5)
C25 0.058(5) 0.093(8) 0.053(5) 0.003(6) 0.026(4) -0.011(5)
C26 0.083(6) 0.066(7) 0.042(5) -0.003(5) 0.029(4) -0.004(5)
C27 0.105(8) 0.075(8) 0.082(7) 0.007(7) 0.060(6) 0.011(6)
C28 0.153(12) 0.056(8) 0.111(10) 0.016(7) 0.075(9) 0.027(8)
C29 0.145(11) 0.069(9) 0.089(8) 0.023(7) 0.059(8) 0.014(8)
C30 0.090(7) 0.075(8) 0.056(6) 0.006(6) 0.029(5) -0.006(6)
C31 0.045(4) 0.052(6) 0.050(5) 0.006(4) 0.017(4) 0.000(4)
C32 0.040(4) 0.059(6) 0.040(4) 0.005(4) 0.009(3) 0.002(4)
C33 0.055(5) 0.083(8) 0.051(5) 0.001(5) 0.023(4) 0.004(5)
C34 0.070(6) 0.099(9) 0.064(6) 0.003(7) 0.031(5) 0.003(6)
C35 0.063(6) 0.088(9) 0.072(7) -0.019(7) 0.021(5) 0.016(6)
C36 0.063(6) 0.078(8) 0.064(6) 0.002(6) 0.021(5) 0.010(5)

loop_
_atom_type_symbol
_atom_type_description
_atom_type_scat_dispersion_real
_atom_type_scat_dispersion_imag
_atom_type_scat_source
C C 0.0181 0.0091 'International Tables Vol C Tables 4.2.6.8 and 6.1.1.4'
H H 0.0000 0.0000 'International Tables Vol C Tables 4.2.6.8 and 6.1.1.4'
N N 0.0311 0.0180 'International Tables Vol C Tables 4.2.6.8 and 6.1.1.4'
O O 0.0492 0.0322 'International Tables Vol C Tables 4.2.6.8 and 6.1.1.4'
Zn Zn -1.5491 0.6778 'International Tables Vol C Tables 4.2.6.8 and 6.1.1.4'

loop_
_geom_angle_atom_site_label_1
_geom_angle_atom_site_label_2
_geom_angle_atom_site_label_3
_geom_angle
_geom_angle_site_symmetry_1
_geom_angle_site_symmetry_3
_geom_angle_publ_flag
O2 Zn1 O8 108.7(2) . 3_576 ?
O2 Zn1 N1 125.6(2) . . ?
O8 Zn1 N1 124.9(2) 3_576 . ?
O2 Zn1 O10 95.3(2) . . ?
O8 Zn1 O10 92.4(2) 3_576 . ?
N1 Zn1 O10 91.5(3) . . ?
O2 Zn1 N2 98.8(2) . . ?
O8 Zn1 N2 86.4(2) 3_576 . ?
N1 Zn1 N2 77.4(3) . . ?
O10 Zn1 N2 165.5(2) . . ?
O3 Zn2 N3 104.3(3) 1_655 . ?
O3 Zn2 O7 101.7(3) 1_655 . ?
N3 Zn2 O7 153.9(3) . . ?
O3 Zn2 N4 101.7(2) 1_655 . ?
N3 Zn2 N4 78.3(3) . . ?
O7 Zn2 N4 96.0(3) . . ?
O3 Zn2 O6 148.6(2) 1_655 . ?
N3 Zn2 O6 97.1(3) . . ?
O7 Zn2 O6 59.4(2) . . ?
N4 Zn2 O6 104.9(3) . . ?
O3 Zn2 O4 59.60(19) 1_655 1_655 ?
N3 Zn2 O4 95.1(2) . 1_655 ?
O7 Zn2 O4 98.4(2) . 1_655 ?
N4 Zn2 O4 158.4(2) . 1_655 ?
O6 Zn2 O4 96.3(2) . 1_655 ?
O3 Zn2 C11 128.2(3) 1_655 . ?
N3 Zn2 C11 125.5(3) . . ?
O7 Zn2 C11 30.1(3) . . ?
N4 Zn2 C11 101.4(3) . . ?
O6 Zn2 C11 29.3(3) . . ?
O4 Zn2 C11 99.1(2) 1_655 . ?
O3 Zn2 C4 30.1(2) 1_655 1_655 ?
N3 Zn2 C4 101.7(3) . 1_655 ?
O7 Zn2 C4 101.1(3) . 1_655 ?
N4 Zn2 C4 131.2(2) . 1_655 ?
O6 Zn2 C4 123.2(3) . 1_655 ?
O4 Zn2 C4 29.5(2) 1_655 1_655 ?
C11 Zn2 C4 116.0(3) . 1_655 ?
C17 N1 C21 120.4(9) . . ?
C17 N1 Zn1 122.7(7) . . ?
C21 N1 Zn1 116.8(6) . . ?
C26 N2 C22 118.9(8) . . ?
C26 N2 Zn1 125.8(6) . . ?
C22 N2 Zn1 114.7(6) . . ?
C27 N3 C31 116.0(8) . . ?
C27 N3 Zn2 127.8(6) . . ?
C31 N3 Zn2 116.0(6) . . ?
C32 N4 C36 121.3(8) . . ?
C32 N4 Zn2 114.0(6) . . ?
C36 N4 Zn2 124.7(7) . . ?
C1 O2 Zn1 115.1(5) . . ?
C4 O3 Zn2 95.3(5) . 1_455 ?
C4 O4 Zn2 85.8(4) . 1_455 ?
C9 O5 C8 114.9(6) . . ?
C11 O6 Zn2 86.9(6) . . ?
C11 O7 Zn2 93.3(6) . . ?
C15 O8 Zn1 127.6(6) . 3_576 ?
Zn1 O10 H1W 103.2 . . ?
Zn1 O10 H2W 84.1 . . ?
H1W O10 H2W 119.8 . . ?
O1 C1 O2 127.2(7) . . ?
O1 C1 C2 119.3(7) . . ?
O2 C1 C2 113.5(7) . . ?
C8 C2 C3 118.4(7) . . ?
C8 C2 C1 118.3(6) . . ?
C3 C2 C1 123.3(6) . . ?
C5 C3 C2 118.6(7) . . ?
C5 C3 C4 118.6(7) . . ?
C2 C3 C4 122.8(7) . . ?
O4 C4 O3 119.3(7) . . ?
O4 C4 C3 121.9(7) . . ?
O3 C4 C3 118.8(7) . . ?
O4 C4 Zn2 64.7(4) . 1_455 ?
O3 C4 Zn2 54.6(4) . 1_455 ?
C3 C4 Zn2 172.7(6) . 1_455 ?
C6 C5 C3 122.7(7) . . ?
C6 C5 H5 118.7 . . ?
C3 C5 H5 118.7 . . ?
C5 C6 C7 118.3(7) . . ?
C5 C6 H6 120.8 . . ?
C7 C6 H6 120.8 . . ?
C8 C7 C6 119.0(7) . . ?
C8 C7 H7 120.5 . . ?
C6 C7 H7 120.5 . . ?
C7 C8 C2 123.0(7) . . ?
C7 C8 O5 119.9(6) . . ?
C2 C8 O5 117.1(6) . . ?
C10 C9 C16 121.1(7) . . ?
C10 C9 O5 120.9(7) . . ?
C16 C9 O5 118.0(6) . . ?
C12 C10 C9 117.9(8) . . ?
C12 C10 C11 118.6(7) . . ?
C9 C10 C11 123.2(8) . . ?
O6 C11 O7 120.4(9) . . ?
O6 C11 C10 121.2(9) . . ?
O7 C11 C10 118.4(9) . . ?
O6 C11 Zn2 63.8(5) . . ?
O7 C11 Zn2 56.6(5) . . ?
C10 C11 Zn2 175.0(8) . . ?
C13 C12 C10 121.6(8) . . ?
C13 C12 H12 119.2 . . ?
C10 C12 H12 119.2 . . ?
C12 C13 C14 121.0(8) . . ?
C12 C13 H13 119.5 . . ?
C14 C13 H13 119.5 . . ?
C16 C14 C13 118.8(7) . . ?
C16 C14 C15 121.9(7) . . ?
C13 C14 C15 119.2(8) . . ?
O9 C15 O8 124.1(8) . . ?
O9 C15 C14 119.3(8) . . ?
O8 C15 C14 116.6(8) . . ?
C14 C16 C9 119.6(7) . . ?
C14 C16 H16 120.2 . . ?
C9 C16 H16 120.2 . . ?
N1 C17 C18 120.6(12) . . ?
N1 C17 H17 119.7 . . ?
C18 C17 H17 119.7 . . ?
C19 C18 C17 119.1(12) . . ?
C19 C18 H18 120.5 . . ?
C17 C18 H18 120.5 . . ?
C20 C19 C18 119.8(12) . . ?
C20 C19 H19 120.1 . . ?
C18 C19 H19 120.1 . . ?
C19 C20 C21 121.5(13) . . ?
C19 C20 H20 119.2 . . ?
C21 C20 H20 119.2 . . ?
N1 C21 C20 118.6(10) . . ?
N1 C21 C22 115.6(8) . . ?
C20 C21 C22 125.8(10) . . ?
N2 C22 C23 121.9(9) . . ?
N2 C22 C21 115.2(8) . . ?
C23 C22 C21 122.8(9) . . ?
C24 C23 C22 117.4(9) . . ?
C24 C23 H23 121.3 . . ?
C22 C23 H23 121.3 . . ?
C25 C24 C23 120.4(9) . . ?
C25 C24 H24 119.8 . . ?
C23 C24 H24 119.8 . . ?
C26 C25 C24 117.4(10) . . ?
C26 C25 H25 121.3 . . ?
C24 C25 H25 121.3 . . ?
N2 C26 C25 124.0(9) . . ?
N2 C26 H26 118.0 . . ?
C25 C26 H26 118.0 . . ?
N3 C27 C28 125.4(10) . . ?
N3 C27 H27 117.3 . . ?
C28 C27 H27 117.3 . . ?
C27 C28 C29 118.2(11) . . ?
C27 C28 H28 120.9 . . ?
C29 C28 H28 120.9 . . ?
C28 C29 C30 118.5(11) . . ?
C28 C29 H29 120.7 . . ?
C30 C29 H29 120.7 . . ?
C29 C30 C31 120.1(9) . . ?
C29 C30 H30 120.0 . . ?
C31 C30 H30 120.0 . . ?
N3 C31 C30 121.7(8) . . ?
N3 C31 C32 114.8(8) . . ?
C30 C31 C32 123.4(8) . . ?
N4 C32 C33 120.2(9) . . ?
N4 C32 C31 116.7(7) . . ?
C33 C32 C31 123.0(9) . . ?
C34 C33 C32 117.9(10) . . ?
C34 C33 H33 121.0 . . ?
C32 C33 H33 121.0 . . ?
C35 C34 C33 121.6(9) . . ?
C35 C34 H34 119.2 . . ?
C33 C34 H34 119.2 . . ?
C34 C35 C36 117.2(10) . . ?
C34 C35 H35 121.4 . . ?
C36 C35 H35 121.4 . . ?
N4 C36 C35 121.7(10) . . ?
N4 C36 H36 119.2 . . ?
C35 C36 H36 119.2 . . ?

loop_
_geom_bond_atom_site_label_1
_geom_bond_atom_site_label_2
_geom_bond_distance
_geom_bond_site_symmetry_2
_geom_bond_publ_flag
Zn1 O2 1.966(5) . ?
Zn1 O8 1.982(5) 3_576 ?
Zn1 N1 2.051(7) . ?
Zn1 O10 2.152(5) . ?
Zn1 N2 2.165(7) . ?
Zn2 O3 2.052(5) 1_655 ?
Zn2 N3 2.059(7) . ?
Zn2 O7 2.098(7) . ?
Zn2 N4 2.106(7) . ?
Zn2 O6 2.254(7) . ?
Zn2 O4 2.272(5) 1_655 ?
Zn2 C11 2.507(9) . ?
Zn2 C4 2.506(7) 1_655 ?
N1 C17 1.342(12) . ?
N1 C21 1.382(11) . ?
N2 C26 1.309(11) . ?
N2 C22 1.342(10) . ?
N3 C27 1.341(11) . ?
N3 C31 1.340(9) . ?
N4 C32 1.324(10) . ?
N4 C36 1.329(11) . ?
O1 C1 1.212(9) . ?
O2 C1 1.284(9) . ?
O3 C4 1.262(9) . ?
O3 Zn2 2.052(5) 1_455 ?
O4 C4 1.238(9) . ?
O4 Zn2 2.272(5) 1_455 ?
O5 C9 1.410(8) . ?
O5 C8 1.419(8) . ?
O6 C11 1.228(11) . ?
O7 C11 1.259(11) . ?
O8 C15 1.272(9) . ?
O8 Zn1 1.981(5) 3_576 ?
O9 C15 1.219(10) . ?
O10 H1W 0.8500 . ?
O10 H2W 0.8500 . ?
C1 C2 1.529(9) . ?
C2 C8 1.384(9) . ?
C2 C3 1.388(9) . ?
C3 C5 1.386(10) . ?
C3 C4 1.499(9) . ?
C4 Zn2 2.506(7) 1_455 ?
C5 C6 1.386(10) . ?
C5 H5 0.9300 . ?
C6 C7 1.387(10) . ?
C6 H6 0.9300 . ?
C7 C8 1.373(10) . ?
C7 H7 0.9300 . ?
C9 C10 1.387(9) . ?
C9 C16 1.405(10) . ?
C10 C12 1.374(11) . ?
C10 C11 1.498(11) . ?
C12 C13 1.353(11) . ?
C12 H12 0.9300 . ?
C13 C14 1.404(10) . ?
C13 H13 0.9300 . ?
C14 C16 1.363(10) . ?
C14 C15 1.496(11) . ?
C16 H16 0.9300 . ?
C17 C18 1.412(13) . ?
C17 H17 0.9300 . ?
C18 C19 1.370(15) . ?
C18 H18 0.9300 . ?
C19 C20 1.351(14) . ?
C19 H19 0.9300 . ?
C20 C21 1.392(12) . ?
C20 H20 0.9300 . ?
C21 C22 1.466(12) . ?
C22 C23 1.396(11) . ?
C23 C24 1.384(12) . ?
C23 H23 0.9300 . ?
C24 C25 1.379(12) . ?
C24 H24 0.9300 . ?
C25 C26 1.372(11) . ?
C25 H25 0.9300 . ?
C26 H26 0.9300 . ?
C27 C28 1.360(13) . ?
C27 H27 0.9300 . ?
C28 C29 1.362(14) . ?
C28 H28 0.9300 . ?
C29 C30 1.370(13) . ?
C29 H29 0.9300 . ?
C30 C31 1.392(12) . ?
C30 H30 0.9300 . ?
C31 C32 1.469(11) . ?
C32 C33 1.408(10) . ?
C33 C34 1.375(13) . ?
C33 H33 0.9300 . ?
C34 C35 1.365(14) . ?
C34 H34 0.9300 . ?
C35 C36 1.397(13) . ?
C35 H35 0.9300 . ?
C36 H36 0.9300 . ?

loop_
_geom_hbond_atom_site_label_D
_geom_hbond_atom_site_label_H
_geom_hbond_atom_site_label_A
_geom_hbond_distance_DH
_geom_hbond_distance_HA
_geom_hbond_distance_DA
_geom_hbond_angle_DHA
_geom_hbond_site_symmetry_A
C33 H33 O1 0.93 2.46 3.366(12) 165.8 4_676
C30 H30 O1 0.93 2.34 3.240(11) 162.7 4_676
C23 H23 O3 0.93 2.61 3.163(10) 118.6 1_554
C17 H17 O10 0.93 2.44 3.029(13) 121.0 .
O10 H2W O9 0.85 1.79 2.642(8) 178.1 3_576
O10 H2W O8 0.85 2.47 2.986(8) 119.5 3_576
O10 H1W O4 0.85 1.95 2.795(8) 178.6 .
C33 H33 O1 0.93 2.46 3.366(12) 165.8 4_676
C30 H30 O1 0.93 2.34 3.240(11) 162.7 4_676
C23 H23 O3 0.93 2.61 3.163(10) 118.6 1_554
C17 H17 O10 0.93 2.44 3.029(13) 121.0 .
O10 H2W O9 0.85 1.79 2.642(8) 178.1 3_576
O10 H2W O8 0.85 2.47 2.986(8) 119.5 3_576
O10 H1W O4 0.85 1.95 2.795(8) 178.6 .
O10 H1W O4 0.85 1.95 2.795(8) 178.6 .
O10 H2W O8 0.85 2.47 2.986(8) 119.5 3_576
O10 H2W O9 0.85 1.79 2.642(8) 178.1 3_576
C17 H17 O10 0.93 2.44 3.029(13) 121.0 .
C23 H23 O3 0.93 2.61 3.163(10) 118.6 1_554
C30 H30 O1 0.93 2.34 3.240(11) 162.7 4_676
C33 H33 O1 0.93 2.46 3.366(12) 165.8 4_676
O10 H1W O4 0.85 1.95 2.795(8) 178.6 .
O10 H2W O8 0.85 2.47 2.986(8) 119.5 3_576
O10 H2W O9 0.85 1.79 2.642(8) 178.1 3_576
C17 H17 O10 0.93 2.44 3.029(13) 121.0 .
C23 H23 O3 0.93 2.61 3.163(10) 118.6 1_554
C30 H30 O1 0.93 2.34 3.240(11) 162.7 4_676
C33 H33 O1 0.93 2.46 3.366(12) 165.8 4_676
O10 H1W O4 0.85 1.95 2.795(8) 178.6 .
O10 H2W O8 0.85 2.47 2.986(8) 119.5 3_576
O10 H2W O9 0.85 1.79 2.642(8) 178.1 3_576
C17 H17 O10 0.93 2.44 3.029(13) 121.0 .
C23 H23 O3 0.93 2.61 3.163(10) 118.6 1_554
C30 H30 O1 0.93 2.34 3.240(11) 162.7 4_676
C33 H33 O1 0.93 2.46 3.366(12) 165.8 4_676

loop_
_geom_torsion_atom_site_label_1
_geom_torsion_atom_site_label_2
_geom_torsion_atom_site_label_3
_geom_torsion_atom_site_label_4
_geom_torsion
_geom_torsion_site_symmetry_1
_geom_torsion_site_symmetry_2
_geom_torsion_site_symmetry_3
_geom_torsion_site_symmetry_4
_geom_torsion_publ_flag
Zn1 O2 C1 O1 12.9(9) . . . . ?
Zn1 O2 C1 C2 -166.9(4) . . . . ?
O1 C1 C2 C8 89.6(9) . . . . ?
O2 C1 C2 C8 -90.6(8) . . . . ?
O1 C1 C2 C3 -88.9(9) . . . . ?
O2 C1 C2 C3 90.9(9) . . . . ?
C8 C2 C3 C5 -0.3(12) . . . . ?
C1 C2 C3 C5 178.2(7) . . . . ?
C8 C2 C3 C4 -179.4(7) . . . . ?
C1 C2 C3 C4 -0.9(12) . . . . ?
Zn2 O4 C4 O3 1.7(8) 1_455 . . . ?
Zn2 O4 C4 C3 -176.5(7) 1_455 . . . ?
Zn2 O3 C4 O4 -1.9(9) 1_455 . . . ?
Zn2 O3 C4 C3 176.4(6) 1_455 . . . ?
C5 C3 C4 O4 178.5(8) . . . . ?
C2 C3 C4 O4 -2.4(13) . . . . ?
C5 C3 C4 O3 0.3(12) . . . . ?
C2 C3 C4 O3 179.4(8) . . . . ?
C2 C3 C5 C6 1.2(13) . . . . ?
C4 C3 C5 C6 -179.7(8) . . . . ?
C3 C5 C6 C7 -0.9(14) . . . . ?
C5 C6 C7 C8 -0.2(13) . . . . ?
C6 C7 C8 C2 1.0(13) . . . . ?
C6 C7 C8 O5 -177.1(7) . . . . ?
C3 C2 C8 C7 -0.8(12) . . . . ?
C1 C2 C8 C7 -179.4(7) . . . . ?
C3 C2 C8 O5 177.3(7) . . . . ?
C1 C2 C8 O5 -1.2(10) . . . . ?
C9 O5 C8 C7 -59.6(9) . . . . ?
C9 O5 C8 C2 122.2(7) . . . . ?
C8 O5 C9 C10 106.8(8) . . . . ?
C8 O5 C9 C16 -71.8(8) . . . . ?
C16 C9 C10 C12 -2.2(13) . . . . ?
O5 C9 C10 C12 179.3(8) . . . . ?
C16 C9 C10 C11 171.2(8) . . . . ?
O5 C9 C10 C11 -7.3(13) . . . . ?
Zn2 O6 C11 O7 2.3(9) . . . . ?
Zn2 O6 C11 C10 179.7(7) . . . . ?
Zn2 O7 C11 O6 -2.4(9) . . . . ?
Zn2 O7 C11 C10 -179.9(6) . . . . ?
C12 C10 C11 O6 -131.0(10) . . . . ?
C9 C10 C11 O6 55.7(13) . . . . ?
C12 C10 C11 O7 46.5(13) . . . . ?
C9 C10 C11 O7 -126.8(9) . . . . ?
C9 C10 C12 C13 0.4(15) . . . . ?
C11 C10 C12 C13 -173.2(9) . . . . ?
C10 C12 C13 C14 1.3(16) . . . . ?
C12 C13 C14 C16 -1.2(14) . . . . ?
C12 C13 C14 C15 174.8(9) . . . . ?
Zn1 O8 C15 O9 -12.0(14) 3_576 . . . ?
Zn1 O8 C15 C14 168.0(5) 3_576 . . . ?
C16 C14 C15 O9 175.5(9) . . . . ?
C13 C14 C15 O9 -0.4(14) . . . . ?
C16 C14 C15 O8 -4.4(12) . . . . ?
C13 C14 C15 O8 179.6(8) . . . . ?
C13 C14 C16 C9 -0.5(12) . . . . ?
C15 C14 C16 C9 -176.5(7) . . . . ?
C10 C9 C16 C14 2.2(12) . . . . ?
O5 C9 C16 C14 -179.2(7) . . . . ?
C21 N1 C17 C18 -2.4(13) . . . . ?
Zn1 N1 C17 C18 -178.2(7) . . . . ?
N1 C17 C18 C19 2.4(15) . . . . ?
C17 C18 C19 C20 -1.0(16) . . . . ?
C18 C19 C20 C21 -0.4(16) . . . . ?
C17 N1 C21 C20 1.0(12) . . . . ?
Zn1 N1 C21 C20 177.1(6) . . . . ?
C17 N1 C21 C22 179.3(7) . . . . ?
Zn1 N1 C21 C22 -4.6(9) . . . . ?
C19 C20 C21 N1 0.4(14) . . . . ?
C19 C20 C21 C22 -177.7(8) . . . . ?
C26 N2 C22 C23 1.3(11) . . . . ?
Zn1 N2 C22 C23 172.8(6) . . . . ?
C26 N2 C22 C21 -176.1(7) . . . . ?
Zn1 N2 C22 C21 -4.6(8) . . . . ?
N1 C21 C22 N2 6.1(10) . . . . ?
C20 C21 C22 N2 -175.8(8) . . . . ?
N1 C21 C22 C23 -171.3(7) . . . . ?
C20 C21 C22 C23 6.9(13) . . . . ?
N2 C22 C23 C24 -1.8(12) . . . . ?
C21 C22 C23 C24 175.3(7) . . . . ?
C22 C23 C24 C25 1.0(12) . . . . ?
C23 C24 C25 C26 0.3(13) . . . . ?
C22 N2 C26 C25 0.2(13) . . . . ?
Zn1 N2 C26 C25 -170.3(6) . . . . ?
C24 C25 C26 N2 -0.9(14) . . . . ?
C31 N3 C27 C28 0.6(16) . . . . ?
Zn2 N3 C27 C28 175.2(9) . . . . ?
N3 C27 C28 C29 0(2) . . . . ?
C27 C28 C29 C30 0.8(19) . . . . ?
C28 C29 C30 C31 -2.2(18) . . . . ?
C27 N3 C31 C30 -2.0(12) . . . . ?
Zn2 N3 C31 C30 -177.3(7) . . . . ?
C27 N3 C31 C32 176.6(8) . . . . ?
Zn2 N3 C31 C32 1.3(9) . . . . ?
C29 C30 C31 N3 2.9(15) . . . . ?
C29 C30 C31 C32 -175.6(9) . . . . ?
C36 N4 C32 C33 1.4(11) . . . . ?
Zn2 N4 C32 C33 -177.4(6) . . . . ?
C36 N4 C32 C31 -177.2(7) . . . . ?
Zn2 N4 C32 C31 4.0(8) . . . . ?
N3 C31 C32 N4 -3.6(10) . . . . ?
C30 C31 C32 N4 175.0(8) . . . . ?
N3 C31 C32 C33 177.8(7) . . . . ?
C30 C31 C32 C33 -3.6(13) . . . . ?
N4 C32 C33 C34 -0.7(12) . . . . ?
C31 C32 C33 C34 177.8(8) . . . . ?
C32 C33 C34 C35 -0.4(14) . . . . ?
C33 C34 C35 C36 0.7(15) . . . . ?
C32 N4 C36 C35 -1.0(13) . . . . ?
Zn2 N4 C36 C35 177.6(6) . . . . ?
C34 C35 C36 N4 0.0(14) . . . . ?
